data_4334962
loop_
_publ_author_name
'Masaaki Towatari'
'Koshiro Nishi'
'Takeshi Fujinami'
'Naohide Matsumoto'
'Yukinari Sunatsuki'
'Masaaki Kojima'
'Naotaka Mochida'
'Takayuki Ishida'
'Nazzareno Re'
'Jerzy Mrozinski'

_publ_contact_author_email naohide@aster.sci.kumamoto-u.ac.jp
_publ_contact_author_fax +81-96-342-3390
_publ_contact_author_name 'Naohide Matsumoto'
_publ_contact_author_phone +81-96-342-3390
_publ_section_title
;
 Syntheses, Structures, and Magnetic Properties of Acetato- and
 Diphenolato-Bridged 3d-4f Binuclear Complexes
 [M(3-MeOsaltn)(MeOH)x(ac)Ln(hfac)2] (M = ZnII, CuII, NiII, CoII; Ln =
 LaIII, GdIII, TbIII, DyIII; 3-MeOsaltn
 =N,N'-Bis(3-methoxy-2-oxybenzylidene)-1,3-propanediaminato; ac = Acetato;
 hfac = Hexafluoroacetylacetonato;x= 0 or 1)
;
_journal_name_full 'Inorganic Chemistry'
_journal_page_first 6160
_journal_page_last 6178
_journal_paper_doi 10.1021/ic400594u
_journal_volume 52
_journal_year 2013
_chemical_formula_moiety 'C31 H25 Cu F12 N2 O10 Tb'
_chemical_formula_sum 'C31 H25 Cu F12 N2 O10 Tb'
_chemical_formula_weight 1036.00
_space_group_IT_number 2
_symmetry_cell_setting triclinic
_symmetry_Int_Tables_number 2
_symmetry_space_group_name_Hall '-P 1'
_symmetry_space_group_name_H-M 'P -1'
_atom_sites_solution_hydrogens geom
_atom_sites_solution_primary direct
_atom_sites_solution_secondary difmap
_cell_angle_alpha 86.3967(8)
_cell_angle_beta 75.2519(9)
_cell_angle_gamma 66.2258(10)
_cell_formula_units_Z 2
_cell_length_a 10.2184(4)
_cell_length_b 11.4642(4)
_cell_length_c 17.5832(4)
_cell_measurement_reflns_used 16160
_cell_measurement_temperature 150
_cell_measurement_theta_max 27.45
_cell_measurement_theta_min 3.02
_cell_volume 1821.06(11)
_computing_cell_refinement 'RAPID AUTO'
_computing_data_collection 'RAPID AUTO (Rigaku, ????)'
_computing_data_reduction 'RAPID AUTO'
_computing_molecular_graphics 'CrystalStructure 4.0'
_computing_publication_material 'CrystalStructure 4.0 (Rigaku, 2010)'
_computing_structure_refinement 'SHELXL97 (Sheldrick, 2008)'
_computing_structure_solution 'DIRDIF99-PATTY (Gould, et al., 1999)'
_diffrn_ambient_temperature 150
_diffrn_detector_area_resol_mean 10.000
_diffrn_measured_fraction_theta_full 0.990
_diffrn_measured_fraction_theta_max 0.990
_diffrn_measurement_device_type 'Rigaku R-AXIS RAPID'
_diffrn_measurement_method \w
_diffrn_radiation_type 'Mo K\a'
_diffrn_radiation_wavelength 0.71075
_diffrn_reflns_av_R_equivalents 0.0197
_diffrn_reflns_limit_h_max 13
_diffrn_reflns_limit_h_min -13
_diffrn_reflns_limit_k_max 14
_diffrn_reflns_limit_k_min -13
_diffrn_reflns_limit_l_max 22
_diffrn_reflns_limit_l_min -21
_diffrn_reflns_number 17971
_diffrn_reflns_theta_full 27.44
_diffrn_reflns_theta_max 27.45
_diffrn_standards_number 0
_exptl_absorpt_coefficient_mu 2.624
_exptl_absorpt_correction_T_max 0.612
_exptl_absorpt_correction_T_min 0.412
_exptl_absorpt_correction_type multi-scan
_exptl_absorpt_process_details 'ABSCOR (Rigaku, 1995)'
_exptl_crystal_colour green
_exptl_crystal_density_diffrn 1.889
_exptl_crystal_description platelet
_exptl_crystal_F_000 1014.00
_exptl_crystal_size_max 0.371
_exptl_crystal_size_mid 0.358
_exptl_crystal_size_min 0.187
_refine_diff_density_max 1.730
_refine_diff_density_min -1.080
_refine_ls_extinction_method none
_refine_ls_goodness_of_fit_ref 1.069
_refine_ls_hydrogen_treatment constr
_refine_ls_number_parameters 502
_refine_ls_number_reflns 8253
_refine_ls_number_restraints 0
_refine_ls_R_factor_gt 0.0385
_refine_ls_shift/su_max 0.007
_refine_ls_structure_factor_coef Fsqd
_refine_ls_weighting_details 'w = 1/[\s^2^(Fo^2^)+(0.0493P)^2^+8.0589P] where P=(Fo^2^+2Fc^2^)/3'
_refine_ls_weighting_scheme calc
_refine_ls_wR_factor_ref 0.1057
_reflns_number_gt 7714
_reflns_number_total 8253
_reflns_threshold_expression F^2^>2.0\s(F^2^)
_cod_data_source_file ic400594u_si_002_03.cif
_cod_data_source_block Cu-Tb
_cod_original_cell_volume 1821.06(10)
_cod_database_code 4334962

loop_
_symmetry_equiv_pos_site_id
_symmetry_equiv_pos_as_xyz
1 +X,+Y,+Z
2 -X,-Y,-Z

loop_
_atom_site_label
_atom_site_type_symbol
_atom_site_fract_x
_atom_site_fract_y
_atom_site_fract_z
_atom_site_U_iso_or_equiv
_atom_site_adp_type
_atom_site_occupancy
_atom_site_symmetry_multiplicity
_atom_site_calc_flag
_atom_site_refinement_flags
Tb2 Tb -0.001124(19) 0.250612(17) 0.249112(10) 0.01922(7) Uani 1.0 2 d .
Cu1 Cu 0.02516(5) 0.24070(4) 0.05121(3) 0.01882(11) Uani 1.0 2 d .
F1 F 0.4565(11) -0.0098(10) 0.3702(6) 0.057(3) Uiso 0.5000 2 d .
F2 F 0.2747(9) 0.0139(8) 0.4950(5) 0.0527(18) Uiso 0.5000 2 d .
F3 F 0.2675(12) 0.1820(10) 0.4570(7) 0.075(3) Uiso 0.5000 2 d .
F4 F 0.0852(9) -0.2407(7) 0.3819(5) 0.0475(16) Uiso 0.5000 2 d .
F5 F -0.1264(10) -0.1154(8) 0.3430(6) 0.049(2) Uiso 0.5000 2 d .
F6 F 0.0858(12) -0.2224(10) 0.2711(6) 0.063(3) Uiso 0.5000 2 d .
F7 F -0.1293(11) 0.4771(10) 0.5087(6) 0.058(3) Uiso 0.5000 2 d .
F8 F -0.2763(8) 0.3464(8) 0.5290(5) 0.0397(16) Uiso 0.5000 2 d .
F9 F -0.3778(8) 0.5514(7) 0.5324(4) 0.0458(16) Uiso 0.5000 2 d .
F10 F -0.4477(8) 0.5785(7) 0.1881(4) 0.0378(16) Uiso 0.5000 2 d .
F11 F -0.5800(8) 0.6405(8) 0.3069(4) 0.0463(15) Uiso 0.5000 2 d .
F12 F -0.4452(10) 0.7405(8) 0.2563(5) 0.061(2) Uiso 0.5000 2 d .
F13 F 0.3282(9) -0.0339(8) 0.4741(5) 0.0524(18) Uiso 0.5000 2 d .
F14 F 0.4320(17) 0.0285(14) 0.3893(9) 0.098(5) Uiso 0.5000 2 d .
F15 F 0.3246(9) 0.1604(7) 0.4341(5) 0.0446(16) Uiso 0.5000 2 d .
F16 F 0.0217(10) -0.2083(8) 0.4058(5) 0.0577(19) Uiso 0.5000 2 d .
F17 F 0.1376(13) -0.2300(11) 0.2658(7) 0.072(3) Uiso 0.5000 2 d .
F18 F -0.0908(10) -0.1355(9) 0.3189(6) 0.053(3) Uiso 0.5000 2 d .
F19 F -0.5718(8) 0.5787(8) 0.2985(4) 0.0471(16) Uiso 0.5000 2 d .
F20 F -0.5051(12) 0.7344(10) 0.2870(7) 0.079(3) Uiso 0.5000 2 d .
F21 F -0.4411(8) 0.6185(7) 0.1900(4) 0.0381(16) Uiso 0.5000 2 d .
F22 F -0.3410(9) 0.5869(8) 0.5256(5) 0.0567(19) Uiso 0.5000 2 d .
F23 F -0.2851(11) 0.3919(11) 0.5335(6) 0.067(3) Uiso 0.5000 2 d .
F24 F -0.1281(8) 0.4395(8) 0.5169(5) 0.0401(18) Uiso 0.5000 2 d .
O1 O 0.1258(4) 0.3991(3) 0.24665(16) 0.0236(6) Uani 1.0 2 d .
O2 O 0.0610(3) 0.3380(3) 0.12619(16) 0.0212(6) Uani 1.0 2 d .
O3 O -0.0970(3) 0.2115(3) 0.15145(16) 0.0226(6) Uani 1.0 2 d .
O4 O -0.2577(4) 0.2392(3) 0.29769(17) 0.0292(7) Uani 1.0 2 d .
O5 O 0.2214(4) 0.1004(3) 0.17909(17) 0.0282(7) Uani 1.0 2 d .
O6 O 0.2284(4) 0.0665(3) 0.05366(18) 0.0273(7) Uani 1.0 2 d .
O7 O 0.1613(4) 0.1684(3) 0.33732(17) 0.0284(7) Uani 1.0 2 d .
O8 O 0.0014(4) 0.0489(3) 0.28950(19) 0.0310(7) Uani 1.0 2 d .
O9 O -0.1138(4) 0.3563(4) 0.37453(17) 0.0321(7) Uani 1.0 2 d .
O10 O -0.2124(4) 0.4568(3) 0.24001(18) 0.0285(7) Uani 1.0 2 d .
N1 N 0.1174(4) 0.3171(4) -0.0399(2) 0.0231(7) Uani 1.0 2 d .
N2 N -0.0692(4) 0.1716(3) -0.0093(2) 0.0232(7) Uani 1.0 2 d .
C1 C 0.1482(6) 0.4441(5) 0.3155(3) 0.0311(10) Uani 1.0 2 d .
C2 C 0.1849(5) 0.4382(4) 0.1741(3) 0.0211(8) Uani 1.0 2 d .
C3 C 0.2698(5) 0.5086(4) 0.1634(3) 0.0277(9) Uani 1.0 2 d .
C4 C 0.3235(5) 0.5416(5) 0.0873(3) 0.0310(10) Uani 1.0 2 d .
C5 C 0.2932(5) 0.5025(5) 0.0243(3) 0.0281(9) Uani 1.0 2 d .
C6 C 0.2077(5) 0.4295(4) 0.0342(3) 0.0230(8) Uani 1.0 2 d .
C7 C 0.1491(4) 0.3995(4) 0.1104(3) 0.0191(7) Uani 1.0 2 d .
C8 C 0.1835(5) 0.3896(4) -0.0356(3) 0.0247(8) Uani 1.0 2 d .
C9 C 0.1146(6) 0.2866(5) -0.1194(3) 0.0312(10) Uani 1.0 2 d .
C10 C 0.1371(5) 0.1480(5) -0.1270(3) 0.0294(9) Uani 1.0 2 d .
C11 C -0.0048(5) 0.1307(4) -0.0940(3) 0.0284(9) Uani 1.0 2 d .
C12 C -0.1951(5) 0.1654(4) 0.0196(3) 0.0259(9) Uani 1.0 2 d .
C13 C -0.2824(5) 0.1897(4) 0.1003(3) 0.0256(9) Uani 1.0 2 d .
C14 C -0.4209(5) 0.1804(5) 0.1173(4) 0.0343(10) Uani 1.0 2 d .
C15 C -0.5035(5) 0.1901(5) 0.1928(4) 0.0382(12) Uani 1.0 2 d .
C16 C -0.4516(5) 0.2097(5) 0.2546(3) 0.0338(10) Uani 1.0 2 d .
C17 C -0.3170(5) 0.2190(4) 0.2399(3) 0.0254(9) Uani 1.0 2 d .
C18 C -0.3109(6) 0.2017(6) 0.3753(3) 0.0410(12) Uani 1.0 2 d .
C19 C -0.2284(5) 0.2085(4) 0.1617(3) 0.0217(8) Uani 1.0 2 d .
C20 C 0.2803(5) 0.0408(4) 0.1128(3) 0.0237(8) Uani 1.0 2 d .
C21 C 0.4277(6) -0.0738(5) 0.1061(4) 0.0375(11) Uani 1.0 2 d .
C22 C 0.3081(9) 0.0592(7) 0.4239(4) 0.0560(17) Uani 1.0 2 d .
C23 C 0.1968(6) 0.0703(5) 0.3755(3) 0.0325(10) Uani 1.0 2 d .
C24 C 0.1538(7) -0.0315(5) 0.3781(3) 0.0420(12) Uani 1.0 2 d .
C25 C 0.0606(6) -0.0330(5) 0.3335(3) 0.0336(10) Uani 1.0 2 d .
C26 C 0.0279(8) -0.1533(6) 0.3343(4) 0.0512(15) Uani 1.0 2 d .
C27 C -0.2496(7) 0.4633(7) 0.4960(4) 0.0538(16) Uani 1.0 2 d .
C28 C -0.2270(6) 0.4501(6) 0.4063(3) 0.0368(11) Uani 1.0 2 d .
C29 C -0.3328(6) 0.5354(6) 0.3721(3) 0.0397(12) Uani 1.0 2 d .
C30 C -0.3185(5) 0.5280(5) 0.2911(3) 0.0304(9) Uani 1.0 2 d .
C31 C -0.4539(6) 0.6191(6) 0.2629(3) 0.0444(13) Uani 1.0 2 d .
H1A H 0.0970 0.4155 0.3630 0.0373 Uiso 1.0 2 calc R
H1B H 0.1087 0.5375 0.3173 0.0373 Uiso 1.0 2 calc R
H1C H 0.2541 0.4096 0.3127 0.0373 Uiso 1.0 2 calc R
H3 H 0.2917 0.5345 0.2073 0.0333 Uiso 1.0 2 calc R
H4 H 0.3810 0.5911 0.0794 0.0371 Uiso 1.0 2 calc R
H5 H 0.3305 0.5250 -0.0271 0.0338 Uiso 1.0 2 calc R
H8 H 0.2211 0.4208 -0.0839 0.0297 Uiso 1.0 2 calc R
H9A H 0.1936 0.3020 -0.1590 0.0375 Uiso 1.0 2 calc R
H9B H 0.0186 0.3429 -0.1299 0.0375 Uiso 1.0 2 calc R
H10A H 0.1757 0.1189 -0.1832 0.0353 Uiso 1.0 2 calc R
H10B H 0.2113 0.0945 -0.0986 0.0353 Uiso 1.0 2 calc R
H11A H -0.0772 0.1809 -0.1242 0.0341 Uiso 1.0 2 calc R
H11B H 0.0141 0.0397 -0.1005 0.0341 Uiso 1.0 2 calc R
H12 H -0.2360 0.1420 -0.0168 0.0311 Uiso 1.0 2 calc R
H14 H -0.4569 0.1671 0.0753 0.0412 Uiso 1.0 2 calc R
H15 H -0.5961 0.1835 0.2032 0.0458 Uiso 1.0 2 calc R
H16 H -0.5092 0.2167 0.3073 0.0406 Uiso 1.0 2 calc R
H18A H -0.3113 0.1170 0.3716 0.0492 Uiso 1.0 2 calc R
H18B H -0.4114 0.2635 0.3985 0.0492 Uiso 1.0 2 calc R
H18C H -0.2460 0.1993 0.4085 0.0492 Uiso 1.0 2 calc R
H21A H 0.5047 -0.0601 0.0651 0.0450 Uiso 1.0 2 calc R
H21B H 0.4184 -0.1512 0.0923 0.0450 Uiso 1.0 2 calc R
H21C H 0.4543 -0.0836 0.1566 0.0450 Uiso 1.0 2 calc R
H24 H 0.1890 -0.1004 0.4107 0.0504 Uiso 1.0 2 calc R
H29 H -0.4172 0.6005 0.4041 0.0476 Uiso 1.0 2 calc R

loop_
_atom_site_aniso_label
_atom_site_aniso_U_11
_atom_site_aniso_U_22
_atom_site_aniso_U_33
_atom_site_aniso_U_12
_atom_site_aniso_U_13
_atom_site_aniso_U_23
Tb2 0.02018(10) 0.02265(11) 0.01539(10) -0.00998(8) -0.00320(7) 0.00135(7)
Cu1 0.0223(3) 0.0205(3) 0.0160(2) -0.01086(18) -0.00476(17) 0.00056(17)
O1 0.0315(15) 0.0251(14) 0.0186(14) -0.0154(12) -0.0066(11) -0.0001(11)
O2 0.0265(14) 0.0239(14) 0.0174(13) -0.0161(12) -0.0022(11) -0.0002(11)
O3 0.0202(13) 0.0306(15) 0.0203(14) -0.0144(12) -0.0038(11) 0.0016(11)
O4 0.0278(15) 0.0395(18) 0.0212(15) -0.0190(14) 0.0004(12) 0.0049(13)
O5 0.0224(14) 0.0351(17) 0.0215(15) -0.0057(13) -0.0053(12) -0.0020(12)
O6 0.0287(15) 0.0252(15) 0.0264(15) -0.0054(12) -0.0122(12) -0.0042(12)
O7 0.0329(16) 0.0313(16) 0.0222(15) -0.0131(13) -0.0095(12) 0.0042(12)
O8 0.0337(17) 0.0271(16) 0.0346(17) -0.0146(14) -0.0104(14) 0.0074(13)
O9 0.0267(16) 0.0434(19) 0.0191(15) -0.0078(14) -0.0025(12) -0.0058(13)
O10 0.0275(15) 0.0293(16) 0.0237(15) -0.0096(13) -0.0012(12) 0.0018(12)
N1 0.0269(17) 0.0214(16) 0.0189(16) -0.0078(14) -0.0049(13) -0.0005(13)
N2 0.0272(17) 0.0176(16) 0.0257(18) -0.0067(13) -0.0120(14) 0.0005(13)
C1 0.042(3) 0.032(3) 0.024(2) -0.018(2) -0.0113(18) -0.0045(17)
C2 0.0209(18) 0.0176(18) 0.0243(19) -0.0076(15) -0.0053(15) 0.0018(15)
C3 0.026(2) 0.026(2) 0.036(3) -0.0135(17) -0.0106(17) 0.0007(17)
C4 0.025(2) 0.029(3) 0.043(3) -0.0168(18) -0.0066(18) 0.0030(19)
C5 0.025(2) 0.028(2) 0.031(3) -0.0147(17) 0.0005(17) 0.0054(17)
C6 0.0214(18) 0.0203(18) 0.026(2) -0.0088(15) -0.0023(15) 0.0010(15)
C7 0.0187(17) 0.0164(17) 0.0212(18) -0.0076(14) -0.0022(14) 0.0011(14)
C8 0.0261(19) 0.0237(19) 0.0193(19) -0.0088(16) 0.0004(15) 0.0034(15)
C9 0.048(3) 0.032(3) 0.0138(19) -0.016(2) -0.0069(18) 0.0011(16)
C10 0.038(3) 0.028(3) 0.0177(19) -0.0074(18) -0.0062(17) -0.0037(16)
C11 0.039(3) 0.024(2) 0.023(2) -0.0083(18) -0.0136(18) -0.0029(16)
C12 0.029(2) 0.0178(18) 0.035(3) -0.0077(16) -0.0173(18) -0.0004(16)
C13 0.0220(19) 0.0187(18) 0.038(3) -0.0078(15) -0.0108(17) 0.0010(16)
C14 0.024(2) 0.029(3) 0.053(3) -0.0109(18) -0.014(2) -0.001(2)
C15 0.018(2) 0.033(3) 0.064(4) -0.0112(18) -0.008(2) 0.000(3)
C16 0.020(2) 0.027(3) 0.049(3) -0.0091(17) 0.0010(18) 0.0013(19)
C17 0.0210(19) 0.0210(19) 0.032(3) -0.0088(16) -0.0026(16) 0.0024(16)
C18 0.042(3) 0.052(3) 0.027(3) -0.025(3) 0.004(2) 0.007(2)
C19 0.0202(18) 0.0157(17) 0.029(2) -0.0079(14) -0.0056(15) 0.0027(15)
C20 0.0242(19) 0.0232(19) 0.026(2) -0.0111(16) -0.0075(16) 0.0014(16)
C21 0.033(3) 0.031(3) 0.043(3) -0.0004(19) -0.018(2) -0.005(2)
C22 0.072(5) 0.067(4) 0.051(4) -0.040(4) -0.040(4) 0.033(3)
C23 0.038(3) 0.035(3) 0.022(2) -0.013(2) -0.0082(18) 0.0061(18)
C24 0.058(4) 0.036(3) 0.038(3) -0.021(3) -0.022(3) 0.018(3)
C25 0.036(3) 0.027(3) 0.035(3) -0.0123(19) -0.0059(19) 0.0050(19)
C26 0.077(5) 0.035(3) 0.054(4) -0.029(3) -0.031(4) 0.016(3)
C27 0.044(3) 0.064(4) 0.031(3) -0.002(3) -0.003(3) -0.009(3)
C28 0.034(3) 0.045(3) 0.027(3) -0.013(3) -0.0043(19) -0.004(2)
C29 0.033(3) 0.044(3) 0.025(3) -0.001(2) 0.0005(18) -0.006(2)
C30 0.028(2) 0.033(3) 0.028(3) -0.0120(18) -0.0030(17) 0.0017(18)
C31 0.036(3) 0.050(4) 0.030(3) -0.004(3) -0.002(2) 0.000(3)

loop_
_atom_type_symbol
_atom_type_description
_atom_type_scat_dispersion_real
_atom_type_scat_dispersion_imag
_atom_type_scat_source
C C 0.0033 0.0016
;
International Tables for Crystallography
(1992, Vol. C, Tables 4.2.6.8 and 6.1.1.4)
;
H H 0.0000 0.0000
;
International Tables for Crystallography
(1992, Vol. C, Table 6.1.1.4)
;
O O 0.0106 0.0060
;
International Tables for Crystallography
(1992, Vol. C, Tables 4.2.6.8 and 6.1.1.4)
;
N N 0.0061 0.0033
;
International Tables for Crystallography
(1992, Vol. C, Tables 4.2.6.8 and 6.1.1.4)
;
F F 0.0171 0.0103
;
International Tables for Crystallography
(1992, Vol. C, Tables 4.2.6.8 and 6.1.1.4)
;
Cu Cu 0.3201 1.2651
;
International Tables for Crystallography
(1992, Vol. C, Tables 4.2.6.8 and 6.1.1.4)
;
Tb Tb -0.1723 4.1537
;
International Tables for Crystallography
(1992, Vol. C, Tables 4.2.6.8 and 6.1.1.4)
;

loop_
_geom_angle_atom_site_label_1
_geom_angle_atom_site_label_2
_geom_angle_atom_site_label_3
_geom_angle
_geom_angle_publ_flag
O1 Tb2 O2 63.86(11) yes
O1 Tb2 O3 128.01(11) yes
O1 Tb2 O4 141.70(9) yes
O1 Tb2 O5 88.30(12) yes
O1 Tb2 O7 73.01(12) yes
O1 Tb2 O8 143.87(12) yes
O1 Tb2 O9 77.46(12) yes
O1 Tb2 O10 81.50(11) yes
O2 Tb2 O3 64.84(12) yes
O2 Tb2 O4 120.03(11) yes
O2 Tb2 O5 73.41(10) yes
O2 Tb2 O7 124.34(12) yes
O2 Tb2 O8 134.81(11) yes
O2 Tb2 O9 128.38(12) yes
O2 Tb2 O10 71.29(9) yes
O3 Tb2 O4 64.43(10) yes
O3 Tb2 O5 85.08(11) yes
O3 Tb2 O7 148.94(11) yes
O3 Tb2 O8 82.27(13) yes
O3 Tb2 O9 132.49(11) yes
O3 Tb2 O10 74.90(11) yes
O4 Tb2 O5 129.99(13) yes
O4 Tb2 O7 115.62(11) yes
O4 Tb2 O8 64.10(11) yes
O4 Tb2 O9 72.44(13) yes
O4 Tb2 O10 66.50(11) yes
O5 Tb2 O7 71.81(11) yes
O5 Tb2 O8 73.72(12) yes
O5 Tb2 O9 140.44(12) yes
O5 Tb2 O10 144.21(10) yes
O7 Tb2 O8 71.67(14) yes
O7 Tb2 O9 68.76(10) yes
O7 Tb2 O10 135.35(11) yes
O8 Tb2 O9 96.56(12) yes
O8 Tb2 O10 130.55(12) yes
O9 Tb2 O10 70.31(11) yes
O2 Cu1 O3 79.28(14) yes
O2 Cu1 O6 93.03(13) yes
O2 Cu1 N1 91.62(16) yes
O2 Cu1 N2 163.96(12) yes
O3 Cu1 O6 95.55(11) yes
O3 Cu1 N1 165.09(13) yes
O3 Cu1 N2 90.56(15) yes
O6 Cu1 N1 96.71(12) yes
O6 Cu1 N2 100.34(14) yes
N1 Cu1 N2 95.54(17) yes
F14 F1 C22 43(3) yes
F13 F2 C22 74.8(11) yes
F15 F3 C22 63.5(14) yes
F16 F4 C26 81.1(11) yes
F18 F5 C26 58.5(18) yes
F17 F6 F18 149(3) yes
F17 F6 C26 103(3) yes
F18 F6 C26 47.2(7) yes
F24 F7 C27 72(2) yes
F23 F8 C27 32.4(13) yes
F22 F9 F23 118.9(11) yes
F22 F9 C27 82.6(10) yes
F23 F9 C27 42.1(6) yes
F21 F10 C31 62.9(12) yes
F19 F11 F20 143.3(10) yes
F19 F11 C31 90.6(9) yes
F20 F11 C31 52.8(6) yes
F20 F12 C31 62.3(12) yes
F2 F13 C22 77.1(11) yes
F1 F14 F15 164(3) yes
F1 F14 C22 120(4) yes
F15 F14 C22 52.5(8) yes
F3 F15 F14 138.4(19) yes
F3 F15 C22 92.1(17) yes
F14 F15 C22 47.1(8) yes
F4 F16 C26 71.0(10) yes
F6 F17 C26 57.7(18) yes
F5 F18 F6 149(2) yes
F5 F18 C26 102(2) yes
F6 F18 C26 48.5(6) yes
F11 F19 C31 60.4(9) yes
F11 F20 F12 137.4(15) yes
F11 F20 C31 52.4(6) yes
F12 F20 C31 86.9(11) yes
F10 F21 C31 96.7(13) yes
F9 F22 C27 70.0(9) yes
F8 F23 F9 154(2) yes
F8 F23 C27 133.9(17) yes
F9 F23 C27 51.1(6) yes
F7 F24 C27 89.6(19) yes
Tb2 O1 C1 124.7(3) yes
Tb2 O1 C2 118.7(3) yes
C1 O1 C2 116.5(4) yes
Tb2 O2 Cu1 103.94(15) yes
Tb2 O2 C7 124.4(3) yes
Cu1 O2 C7 127.2(3) yes
Tb2 O3 Cu1 105.15(16) yes
Tb2 O3 C19 126.2(3) yes
Cu1 O3 C19 125.9(3) yes
Tb2 O4 C17 115.9(3) yes
Tb2 O4 C18 123.5(4) yes
C17 O4 C18 115.7(5) yes
Tb2 O5 C20 140.4(3) yes
Cu1 O6 C20 122.1(3) yes
Tb2 O7 C23 133.7(4) yes
Tb2 O8 C25 136.3(4) yes
Tb2 O9 C28 137.8(4) yes
Tb2 O10 C30 131.5(3) yes
Cu1 N1 C8 125.1(3) yes
Cu1 N1 C9 118.6(4) yes
C8 N1 C9 116.3(4) yes
Cu1 N2 C11 122.6(4) yes
Cu1 N2 C12 123.3(3) yes
C11 N2 C12 114.1(5) yes
O1 C2 C3 124.8(5) yes
O1 C2 C7 113.5(4) yes
C3 C2 C7 121.7(4) yes
C2 C3 C4 119.4(5) yes
C3 C4 C5 120.0(6) yes
C4 C5 C6 121.3(5) yes
C5 C6 C7 119.3(5) yes
C5 C6 C8 117.8(4) yes
C7 C6 C8 123.0(5) yes
O2 C7 C2 117.8(4) yes
O2 C7 C6 123.9(5) yes
C2 C7 C6 118.3(5) yes
N1 C8 C6 127.5(4) yes
N1 C9 C10 110.4(4) yes
C9 C10 C11 111.6(4) yes
N2 C11 C10 112.5(5) yes
N2 C12 C13 128.2(5) yes
C12 C13 C14 117.7(5) yes
C12 C13 C19 122.2(5) yes
C14 C13 C19 119.7(5) yes
C13 C14 C15 121.2(6) yes
C14 C15 C16 119.7(6) yes
C15 C16 C17 120.3(5) yes
O4 C17 C16 124.1(4) yes
O4 C17 C19 114.9(4) yes
C16 C17 C19 121.1(5) yes
O3 C19 C13 123.6(4) yes
O3 C19 C17 118.4(5) yes
C13 C19 C17 117.9(5) yes
O5 C20 O6 126.0(4) yes
O5 C20 C21 115.9(5) yes
O6 C20 C21 118.1(4) yes
F1 C22 F2 118.9(7) yes
F1 C22 F3 121.1(10) yes
F1 C22 F13 92.5(6) yes
F1 C22 F14 17.1(11) yes
F1 C22 F15 96.8(8) yes
F1 C22 C23 105.1(7) yes
F2 C22 F3 91.8(7) yes
F2 C22 F13 28.0(5) yes
F2 C22 F14 119.8(10) yes
F2 C22 F15 107.4(8) yes
F2 C22 C23 111.9(8) yes
F3 C22 F13 115.4(8) yes
F3 C22 F14 104.4(12) yes
F3 C22 F15 24.3(6) yes
F3 C22 C23 107.5(7) yes
F13 C22 F14 97.5(9) yes
F13 C22 F15 123.3(9) yes
F13 C22 C23 114.7(9) yes
F14 C22 F15 80.4(11) yes
F14 C22 C23 117.0(10) yes
F15 C22 C23 116.3(7) yes
O7 C23 C22 114.6(6) yes
O7 C23 C24 128.8(6) yes
C22 C23 C24 116.6(5) yes
C23 C24 C25 120.7(5) yes
O8 C25 C24 128.7(6) yes
O8 C25 C26 113.5(6) yes
C24 C25 C26 117.7(5) yes
F4 C26 F5 115.0(8) yes
F4 C26 F6 97.8(7) yes
F4 C26 F16 27.9(5) yes
F4 C26 F17 91.3(6) yes
F4 C26 F18 122.3(9) yes
F4 C26 C25 115.4(8) yes
F5 C26 F6 103.1(9) yes
F5 C26 F16 92.0(7) yes
F5 C26 F17 121.7(9) yes
F5 C26 F18 19.2(6) yes
F5 C26 C25 109.0(6) yes
F6 C26 F16 120.3(8) yes
F6 C26 F17 18.8(9) yes
F6 C26 F18 84.2(9) yes
F6 C26 C25 115.7(8) yes
F16 C26 F17 117.9(7) yes
F16 C26 F18 105.1(8) yes
F16 C26 C25 112.6(8) yes
F17 C26 F18 102.7(9) yes
F17 C26 C25 103.5(8) yes
F18 C26 C25 115.0(7) yes
F7 C27 F8 116.9(7) yes
F7 C27 F9 114.3(8) yes
F7 C27 F22 90.9(8) yes
F7 C27 F23 115.7(9) yes
F7 C27 F24 18.8(6) yes
F7 C27 C28 107.9(6) yes
F8 C27 F9 98.1(6) yes
F8 C27 F22 123.2(6) yes
F8 C27 F23 13.7(6) yes
F8 C27 F24 98.2(7) yes
F8 C27 C28 105.1(7) yes
F9 C27 F22 27.4(6) yes
F9 C27 F23 86.8(7) yes
F9 C27 F24 122.6(8) yes
F9 C27 C28 114.2(6) yes
F22 C27 F23 110.4(7) yes
F22 C27 F24 104.1(8) yes
F22 C27 C28 111.9(6) yes
F23 C27 F24 98.2(9) yes
F23 C27 C28 117.0(10) yes
F24 C27 C28 113.7(6) yes
O9 C28 C27 113.1(5) yes
O9 C28 C29 128.3(5) yes
C27 C28 C29 118.6(4) yes
C28 C29 C30 121.1(4) yes
O10 C30 C29 128.4(5) yes
O10 C30 C31 116.4(5) yes
C29 C30 C31 115.2(4) yes
F10 C31 F11 108.6(7) yes
F10 C31 F12 107.9(7) yes
F10 C31 F19 91.0(7) yes
F10 C31 F20 124.9(8) yes
F10 C31 F21 20.5(6) yes
F10 C31 C30 110.3(5) yes
F11 C31 F12 104.8(6) yes
F11 C31 F19 28.9(5) yes
F11 C31 F20 74.9(7) yes
F11 C31 F21 117.1(7) yes
F11 C31 C30 118.0(6) yes
F12 C31 F19 133.2(6) yes
F12 C31 F20 30.7(7) yes
F12 C31 F21 87.5(7) yes
F12 C31 C30 106.6(7) yes
F19 C31 F20 103.8(7) yes
F19 C31 F21 106.9(8) yes
F19 C31 C30 105.9(5) yes
F20 C31 F21 107.3(8) yes
F20 C31 C30 115.6(8) yes
F21 C31 C30 116.4(5) yes

loop_
_geom_bond_atom_site_label_1
_geom_bond_atom_site_label_2
_geom_bond_distance
_geom_bond_publ_flag
Tb2 O1 2.515(4) yes
Tb2 O2 2.371(3) yes
Tb2 O3 2.327(4) yes
Tb2 O4 2.597(4) yes
Tb2 O5 2.310(3) yes
Tb2 O7 2.432(4) yes
Tb2 O8 2.368(4) yes
Tb2 O9 2.361(3) yes
Tb2 O10 2.507(3) yes
Cu1 O2 1.969(4) yes
Cu1 O3 1.980(3) yes
Cu1 O6 2.235(3) yes
Cu1 N1 1.986(4) yes
Cu1 N2 1.983(5) yes
F1 F14 0.505(18) yes
F1 C22 1.488(11) yes
F2 F13 0.645(10) yes
F2 C22 1.338(11) yes
F3 F15 0.584(12) yes
F3 C22 1.415(14) yes
F4 F16 0.650(10) yes
F4 C26 1.311(10) yes
F5 F18 0.480(11) yes
F5 C26 1.425(13) yes
F6 F17 0.485(18) yes
F6 F18 1.686(12) yes
F6 C26 1.269(12) yes
F7 F24 0.442(14) yes
F7 C27 1.374(15) yes
F8 F23 0.500(16) yes
F8 C27 1.524(12) yes
F9 F22 0.644(15) yes
F9 F23 1.688(13) yes
F9 C27 1.316(8) yes
F10 F21 0.493(13) yes
F10 C31 1.401(10) yes
F11 F19 0.700(13) yes
F11 F20 1.533(17) yes
F11 C31 1.257(9) yes
F12 F20 0.730(15) yes
F12 C31 1.426(13) yes
F13 C22 1.325(11) yes
F14 F15 1.577(15) yes
F14 C22 1.172(17) yes
F15 C22 1.268(13) yes
F16 C26 1.370(11) yes
F17 C26 1.460(11) yes
F18 C26 1.244(14) yes
F19 C31 1.445(11) yes
F20 C31 1.265(13) yes
F21 C31 1.255(9) yes
F22 C27 1.389(10) yes
F23 C27 1.134(15) yes
F24 C27 1.304(12) yes
O1 C1 1.448(7) yes
O1 C2 1.396(5) yes
O2 C7 1.321(6) yes
O3 C19 1.322(6) yes
O4 C17 1.382(7) yes
O4 C18 1.441(6) yes
O5 C20 1.264(5) yes
O6 C20 1.251(6) yes
O7 C23 1.243(6) yes
O8 C25 1.238(6) yes
O9 C28 1.245(5) yes
O10 C30 1.238(5) yes
N1 C8 1.280(8) yes
N1 C9 1.472(7) yes
N2 C11 1.487(6) yes
N2 C12 1.286(7) yes
C2 C3 1.379(8) yes
C2 C7 1.410(7) yes
C3 C4 1.403(7) yes
C4 C5 1.368(8) yes
C5 C6 1.411(8) yes
C6 C7 1.404(6) yes
C6 C8 1.447(7) yes
C9 C10 1.521(8) yes
C10 C11 1.506(8) yes
C12 C13 1.448(6) yes
C13 C14 1.416(8) yes
C13 C19 1.396(8) yes
C14 C15 1.364(8) yes
C15 C16 1.390(9) yes
C16 C17 1.380(8) yes
C17 C19 1.422(6) yes
C20 C21 1.531(6) yes
C22 C23 1.550(11) yes
C23 C24 1.397(10) yes
C24 C25 1.385(10) yes
C25 C26 1.542(10) yes
C27 C28 1.543(8) yes
C28 C29 1.375(8) yes
C29 C30 1.398(7) yes
C30 C31 1.540(7) yes
